data_2221409
loop_
_publ_author_name
'Fujita, Kyoko'
'MacFarlane, Douglas R.'
'Noguchi, Keiichi'
'Ohno, Hiroyuki'

_publ_section_title
;
 Tetramethylammonium dihydrogen phosphate hemihydrate
;
_journal_coeditor_code IS2395
_journal_issue 4
_journal_name_full 'Acta Crystallographica Section E'
_journal_page_first o797
_journal_paper_doi 10.1107/S1600536809009179
_journal_volume 65
_journal_year 2009
_chemical_formula_iupac 'C4 H12 N +, H2 O4 P -, 0.5H2 O'
_chemical_formula_moiety 'C4 H12 N +, H2 O4 P -, 0.5(H2 O)'
_chemical_formula_sum 'C4 H15 N O4.5 P'
_chemical_formula_weight 180.14
_chemical_name_common 'tetramethylammonium dihydrogen phosphate'
_chemical_name_systematic
;
Tetramethylammonium dihydrogen phosphate hemihydrate
;
_space_group_IT_number 15
_symmetry_cell_setting monoclinic
_symmetry_space_group_name_Hall '-C 2yc'
_symmetry_space_group_name_H-M 'C 1 2/c 1'
_atom_sites_solution_hydrogens difmap
_atom_sites_solution_primary direct
_atom_sites_solution_secondary difmap
_cell_angle_alpha 90.00
_cell_angle_beta 103.6140(10)
_cell_angle_gamma 90.00
_cell_formula_units_Z 8
_cell_length_a 14.3213(3)
_cell_length_b 9.2607(2)
_cell_length_c 13.1990(2)
_cell_measurement_reflns_used 13463
_cell_measurement_temperature 193.0(10)
_cell_measurement_theta_max 68.2
_cell_measurement_theta_min 3.4
_cell_volume 1701.34(6)
_computing_cell_refinement 'PROCESS-AUTO (Rigaku/MSC, 1998)'
_computing_data_collection 'PROCESS-AUTO (Rigaku/MSC, 1998)'
_computing_data_reduction 'CrystalStructure (Rigaku/MSC, 2004)'
_computing_molecular_graphics 'ORTEPIII (Burnett & Johnson, 1996)'
_computing_publication_material 'SHELXL97 (Sheldrick, 2008)'
_computing_structure_refinement 'SHELXL97 (Sheldrick, 2008)'
_computing_structure_solution 'SIR2004 (Burla <i>et al.</i>, 2005)'
_diffrn_ambient_temperature 193.0(10)
_diffrn_detector_area_resol_mean 10.00
_diffrn_measured_fraction_theta_full 1.000
_diffrn_measured_fraction_theta_max 1.000
_diffrn_measurement_device_type 'Rigaku R-AXIS RAPID'
_diffrn_measurement_method \w
_diffrn_radiation_monochromator graphite
_diffrn_radiation_source 'rotating anode'
_diffrn_radiation_type CuK\a
_diffrn_radiation_wavelength 1.54187
_diffrn_reflns_av_R_equivalents 0.0396
_diffrn_reflns_av_sigmaI/netI 0.0159
_diffrn_reflns_limit_h_max 17
_diffrn_reflns_limit_h_min -17
_diffrn_reflns_limit_k_max 11
_diffrn_reflns_limit_k_min -11
_diffrn_reflns_limit_l_max 15
_diffrn_reflns_limit_l_min -15
_diffrn_reflns_number 14805
_diffrn_reflns_theta_full 68.22
_diffrn_reflns_theta_max 68.22
_diffrn_reflns_theta_min 5.74
_exptl_absorpt_coefficient_mu 2.723
_exptl_absorpt_correction_T_max 0.580
_exptl_absorpt_correction_T_min 0.390
_exptl_absorpt_correction_type numerical
_exptl_absorpt_process_details '(<i>NUMABS</i>; Higashi, 1999)'
_exptl_crystal_colour colorless
_exptl_crystal_density_diffrn 1.407
_exptl_crystal_density_method 'not measured'
_exptl_crystal_description block
_exptl_crystal_F_000 776
_exptl_crystal_size_max 0.40
_exptl_crystal_size_mid 0.35
_exptl_crystal_size_min 0.20
_refine_diff_density_max 0.234
_refine_diff_density_min -0.307
_refine_ls_extinction_coef 0.0039(3)
_refine_ls_extinction_expression Fc^*^=kFc[1+0.001xFc^2^\l^3^/sin(2\q)]^-1/4^
_refine_ls_extinction_method 'SHELXL97 (Sheldrick, 2008)'
_refine_ls_goodness_of_fit_ref 1.053
_refine_ls_hydrogen_treatment mixed
_refine_ls_matrix_type full
_refine_ls_number_parameters 113
_refine_ls_number_reflns 1565
_refine_ls_number_restraints 0
_refine_ls_restrained_S_all 1.053
_refine_ls_R_factor_all 0.0325
_refine_ls_R_factor_gt 0.0317
_refine_ls_shift/su_max 0.000
_refine_ls_shift/su_mean 0.000
_refine_ls_structure_factor_coef Fsqd
_refine_ls_weighting_details 'calc w=1/[\s^2^(Fo^2^)+(0.0404P)^2^+2.3234P] where P=(Fo^2^+2Fc^2^)/3'
_refine_ls_weighting_scheme calc
_refine_ls_wR_factor_gt 0.0837
_refine_ls_wR_factor_ref 0.0842
_reflns_number_gt 1505
_reflns_number_total 1565
_reflns_threshold_expression I>2\s(I)
_cod_data_source_file is2395.cif
_cod_data_source_block I
_cod_original_sg_symbol_H-M 'C 2/c'
_cod_database_code 2221409
_cod_database_fobs_code 2221409

loop_
_symmetry_equiv_pos_site_id
_symmetry_equiv_pos_as_xyz
1 +X,+Y,+Z
2 -X,+Y,1/2-Z
3 -X,-Y,-Z
4 +X,-Y,1/2+Z
5 1/2+X,1/2+Y,+Z
6 1/2-X,1/2+Y,1/2-Z
7 1/2-X,1/2-Y,-Z
8 1/2+X,1/2-Y,1/2+Z

loop_
_atom_site_type_symbol
_atom_site_label
_atom_site_fract_x
_atom_site_fract_y
_atom_site_fract_z
_atom_site_U_iso_or_equiv
_atom_site_adp_type
_atom_site_calc_flag
_atom_site_refinement_flags
_atom_site_occupancy
_atom_site_disorder_assembly
_atom_site_disorder_group
P P1 0.37195(3) 0.13092(4) 0.48223(3) 0.02350(19) Uani d . 1 . .
O O1 0.43439(8) 0.11276(14) 0.40616(9) 0.0306(3) Uani d . 1 . .
O O2 0.26771(8) 0.08626(14) 0.43819(10) 0.0355(3) Uani d . 1 . .
O O3 0.37576(9) 0.28806(13) 0.52247(11) 0.0355(3) Uani d . 1 . .
O O4 0.41159(10) 0.03446(16) 0.58089(10) 0.0375(4) Uani d . 1 . .
N N1 0.15455(10) 0.15807(15) 0.14754(10) 0.0264(3) Uani d . 1 . .
C C1 0.11725(17) 0.2789(2) 0.20042(16) 0.0456(5) Uani d . 1 . .
H H1A 0.0469 0.2784 0.1808 0.055 Uiso calc R 1 . .
H H1B 0.1410 0.3707 0.1793 0.055 Uiso calc R 1 . .
H H1C 0.1393 0.2675 0.2761 0.055 Uiso calc R 1 . .
C C2 0.26055(16) 0.1614(4) 0.17612(19) 0.0726(9) Uani d . 1 . .
H H2A 0.2831 0.2550 0.1566 0.087 Uiso calc R 1 . .
H H2B 0.2856 0.0841 0.1392 0.087 Uiso calc R 1 . .
H H2C 0.2833 0.1472 0.2515 0.087 Uiso calc R 1 . .
C C3 0.12037(14) 0.1727(2) 0.03190(14) 0.0384(5) Uani d . 1 . .
H H3A 0.0502 0.1653 0.0122 0.046 Uiso calc R 1 . .
H H3B 0.1484 0.0956 -0.0023 0.046 Uiso calc R 1 . .
H H3C 0.1401 0.2667 0.0100 0.046 Uiso calc R 1 . .
C C4 0.1185(3) 0.0209(3) 0.1815(2) 0.0816(10) Uani d . 1 . .
H H4A 0.0481 0.0194 0.1602 0.098 Uiso calc R 1 . .
H H4B 0.1390 0.0128 0.2576 0.098 Uiso calc R 1 . .
H H4C 0.1444 -0.0605 0.1493 0.098 Uiso calc R 1 . .
O O5 0.5000 0.2765(2) 0.2500 0.0533(6) Uani d S 1 . .
H H3O 0.318(3) 0.325(5) 0.537(3) 0.130(14) Uiso d . 1 . .
H H4O 0.4569(19) -0.003(3) 0.5780(19) 0.048(7) Uiso d . 1 . .
H H5O 0.4803(19) 0.223(3) 0.291(2) 0.059(8) Uiso d . 1 . .

loop_
_atom_site_aniso_label
_atom_site_aniso_U_11
_atom_site_aniso_U_22
_atom_site_aniso_U_33
_atom_site_aniso_U_12
_atom_site_aniso_U_13
_atom_site_aniso_U_23
P1 0.0201(3) 0.0248(3) 0.0272(3) 0.00388(15) 0.00872(17) -0.00004(15)
O1 0.0281(6) 0.0381(7) 0.0282(6) 0.0099(5) 0.0117(5) 0.0056(5)
O2 0.0240(6) 0.0379(7) 0.0445(7) -0.0021(5) 0.0074(5) -0.0135(6)
O3 0.0291(6) 0.0264(7) 0.0538(8) -0.0022(5) 0.0155(6) -0.0083(6)
O4 0.0340(7) 0.0466(8) 0.0380(7) 0.0179(6) 0.0206(6) 0.0146(6)
N1 0.0293(7) 0.0262(7) 0.0246(7) 0.0037(6) 0.0081(6) 0.0018(5)
C1 0.0584(13) 0.0441(12) 0.0370(10) 0.0183(10) 0.0169(9) -0.0020(9)
C2 0.0317(11) 0.145(3) 0.0396(12) 0.0238(14) 0.0061(9) -0.0052(15)
C3 0.0414(10) 0.0471(11) 0.0260(9) 0.0102(9) 0.0064(8) 0.0030(8)
C4 0.162(3) 0.0378(13) 0.0494(14) -0.0344(17) 0.0325(17) -0.0002(11)
O5 0.0807(17) 0.0291(11) 0.0653(15) 0.000 0.0476(13) 0.000

loop_
_atom_type_symbol
_atom_type_description
_atom_type_scat_dispersion_real
_atom_type_scat_dispersion_imag
_atom_type_scat_source
C C 0.0181 0.0091 'International Tables Vol C Tables 4.2.6.8 and 6.1.1.4'
H H 0.0000 0.0000 'International Tables Vol C Tables 4.2.6.8 and 6.1.1.4'
O O 0.0492 0.0322 'International Tables Vol C Tables 4.2.6.8 and 6.1.1.4'
N N 0.0311 0.0180 'International Tables Vol C Tables 4.2.6.8 and 6.1.1.4'
P P 0.2955 0.4335 'International Tables Vol C Tables 4.2.6.8 and 6.1.1.4'

loop_
_geom_angle_atom_site_label_1
_geom_angle_atom_site_label_2
_geom_angle_atom_site_label_3
_geom_angle_site_symmetry_1
_geom_angle_site_symmetry_3
_geom_angle
_geom_angle_publ_flag
O1 P1 O2 . . 113.43(7) ?
O1 P1 O3 . . 110.89(7) ?
O2 P1 O3 . . 109.77(7) ?
O1 P1 O4 . . 109.53(7) ?
O2 P1 O4 . . 106.97(8) ?
O3 P1 O4 . . 105.89(8) ?
P1 O3 H3O . . 116(3) ?
P1 O4 H4O . . 111.8(19) ?
C2 N1 C4 . . 110.6(2) ?
C2 N1 C1 . . 109.08(18) ?
C4 N1 C1 . . 108.36(18) ?
C2 N1 C3 . . 109.20(15) ?
C4 N1 C3 . . 109.46(17) ?
C1 N1 C3 . . 110.14(14) ?
N1 C1 H1A . . 109.5 ?
N1 C1 H1B . . 109.5 ?
H1A C1 H1B . . 109.5 ?
N1 C1 H1C . . 109.5 ?
H1A C1 H1C . . 109.5 ?
H1B C1 H1C . . 109.5 ?
N1 C2 H2A . . 109.5 ?
N1 C2 H2B . . 109.5 ?
H2A C2 H2B . . 109.5 ?
N1 C2 H2C . . 109.5 ?
H2A C2 H2C . . 109.5 ?
H2B C2 H2C . . 109.5 ?
N1 C3 H3A . . 109.5 ?
N1 C3 H3B . . 109.5 ?
H3A C3 H3B . . 109.5 ?
N1 C3 H3C . . 109.5 ?
H3A C3 H3C . . 109.5 ?
H3B C3 H3C . . 109.5 ?
N1 C4 H4A . . 109.5 ?
N1 C4 H4B . . 109.5 ?
H4A C4 H4B . . 109.5 ?
N1 C4 H4C . . 109.5 ?
H4A C4 H4C . . 109.5 ?
H4B C4 H4C . . 109.5 ?

loop_
_geom_bond_atom_site_label_1
_geom_bond_atom_site_label_2
_geom_bond_site_symmetry_2
_geom_bond_distance
_geom_bond_publ_flag
P1 O1 . 1.5029(12) ?
P1 O2 . 1.5261(12) ?
P1 O3 . 1.5456(12) ?
P1 O4 . 1.5710(13) ?
O3 H3O . 0.96(5) ?
O4 H4O . 0.75(3) ?
N1 C2 . 1.476(3) ?
N1 C4 . 1.480(3) ?
N1 C1 . 1.483(2) ?
N1 C3 . 1.495(2) ?
C1 H1A . 0.9800 ?
C1 H1B . 0.9800 ?
C1 H1C . 0.9800 ?
C2 H2A . 0.9800 ?
C2 H2B . 0.9800 ?
C2 H2C . 0.9800 ?
C3 H3A . 0.9800 ?
C3 H3B . 0.9800 ?
C3 H3C . 0.9800 ?
C4 H4A . 0.9800 ?
C4 H4B . 0.9800 ?
C4 H4C . 0.9800 ?
O5 H5O . 0.83(3) ?

loop_
_geom_hbond_atom_site_label_D
_geom_hbond_atom_site_label_H
_geom_hbond_atom_site_label_A
_geom_hbond_site_symmetry_A
_geom_hbond_distance_DH
_geom_hbond_distance_HA
_geom_hbond_distance_DA
_geom_hbond_angle_DHA
_geom_hbond_publ_flag
O3 H3O O2 7_556 0.96(4) 1.57(4) 2.5196(18) 169(4) y
O4 H4O O1 3_656 0.75(3) 1.83(3) 2.5644(19) 169(3) y
O5 H5O O1 1_555 0.83(3) 2.06(3) 2.8883(15) 173(3) y
C1 H1B O1 6_555 0.98 2.62 3.405(2) 137 y
C2 H2B O4 4_554 0.98 2.39 3.291(3) 153 y
C2 H2C O2 1_555 0.98 2.59 3.506(3) 156 y
C2 H2C O1 1_555 0.98 2.62 3.473(3) 145 y
C3 H3A O3 8_454 0.98 2.57 3.495(3) 157 y
C4 H4C O3 6_545 0.98 2.62 3.465(3) 144 y

loop_
_cod_related_entry_id
_cod_related_entry_database
_cod_related_entry_code
1 ChemSpider 30655742
